data_4123875
loop_
_publ_author_name
'Lindsay, Vincent N. G.'
'Viart, H\'el\`ene M-F'
'Sarpong, Richmond'

_publ_section_title
;
 Stereodivergent Intramolecular C(sp(3))-H Functionalization of Azavinyl
 Carbenes: Synthesis of Saturated Heterocycles and Fused
 N-Heterotricycles.
;
_journal_issue 26
_journal_name_full 'Journal of the American Chemical Society'
_journal_page_first 8368
_journal_page_last 8371
_journal_paper_doi 10.1021/jacs.5b04295
_journal_volume 137
_journal_year 2015
_chemical_formula_sum 'C19 H21 N O3 S'
_chemical_formula_weight 343.43
_chemical_name_common VL-PICTET
_chemical_name_systematic sarpong104
_space_group.centring_type P

_space_group_crystal_system monoclinic
_space_group_IT_number 14
_space_group_name_Hall '-P 2yn'
_space_group_name_H-M_alt 'P 1 21/n 1'
_symmetry_space_group_name_Hall '-P 2yn'
_symmetry_space_group_name_H-M 'P 1 21/n 1'
_atom_sites_solution_hydrogens geom
_atom_sites_solution_primary iterative
_atom_sites_solution_secondary difmap
_audit_creation_method SHELXL-2014/7
_cell_angle_alpha 90
_cell_angle_beta 95.997(2)
_cell_angle_gamma 90
_cell_formula_units_Z 4
_cell_length_a 12.6746(8)
_cell_length_b 8.2695(5)
_cell_length_c 15.8278(10)
_cell_measurement_reflns_used 9592
_cell_measurement_temperature 100(2)
_cell_measurement_theta_max 68.38
_cell_measurement_theta_min 4.26
_cell_volume 1649.87(18)
_computing_cell_refinement 'Bruker SAINT'
_computing_data_collection 'Bruker APEX2'
_computing_data_reduction 'Bruker SAINT'
_computing_molecular_graphics ORTEP-32
_computing_publication_material WinGX
_computing_structure_refinement SHELXL-2014
_computing_structure_solution SHELXT
_diffrn_ambient_temperature 100(2)
_diffrn_detector_area_resol_mean 8.366
_diffrn_measured_fraction_theta_full 1.000
_diffrn_measured_fraction_theta_max 0.999
_diffrn_measurement_device_type 'Bruker APEX-II CCD'
_diffrn_measurement_method 'phi and omega scans'
_diffrn_radiation_type CuK\a
_diffrn_radiation_wavelength 1.54178
_diffrn_reflns_av_R_equivalents 0.0414
_diffrn_reflns_av_unetI/netI 0.0133
_diffrn_reflns_Laue_measured_fraction_full 1.000
_diffrn_reflns_Laue_measured_fraction_max 0.999
_diffrn_reflns_limit_h_max 15
_diffrn_reflns_limit_h_min -15
_diffrn_reflns_limit_k_max 9
_diffrn_reflns_limit_k_min -9
_diffrn_reflns_limit_l_max 19
_diffrn_reflns_limit_l_min -19
_diffrn_reflns_number 60017
_diffrn_reflns_point_group_measured_fraction_full 1.000
_diffrn_reflns_point_group_measured_fraction_max 0.999
_diffrn_reflns_theta_full 67.000
_diffrn_reflns_theta_max 68.556
_diffrn_reflns_theta_min 4.258
_diffrn_source 'microfocus rotating anode'
_exptl_absorpt_coefficient_mu 1.885
_exptl_absorpt_correction_T_max 0.929
_exptl_absorpt_correction_T_min 0.821
_exptl_absorpt_correction_type multi-scan
_exptl_absorpt_process_details SADABS
_exptl_crystal_colour colorless
_exptl_crystal_density_diffrn 1.383
_exptl_crystal_description plate
_exptl_crystal_F_000 728
_exptl_crystal_size_max 0.070
_exptl_crystal_size_mid 0.060
_exptl_crystal_size_min 0.030
_refine_diff_density_max 0.447
_refine_diff_density_min -0.298
_refine_diff_density_rms 0.047
_refine_ls_extinction_method none
_refine_ls_goodness_of_fit_ref 1.044
_refine_ls_hydrogen_treatment constr
_refine_ls_matrix_type full
_refine_ls_number_parameters 218
_refine_ls_number_reflns 3038
_refine_ls_number_restraints 0
_refine_ls_restrained_S_all 1.044
_refine_ls_R_factor_all 0.0361
_refine_ls_R_factor_gt 0.0348
_refine_ls_shift/su_max 0.001
_refine_ls_shift/su_mean 0.000
_refine_ls_structure_factor_coef Fsqd
_refine_ls_weighting_details 'w=1/[\s^2^(Fo^2^)+(0.0509P)^2^+1.1693P] where P=(Fo^2^+2Fc^2^)/3'
_refine_ls_weighting_scheme calc
_refine_ls_wR_factor_gt 0.0948
_refine_ls_wR_factor_ref 0.0960
_reflns_Friedel_coverage 0.000
_reflns_number_gt 2901
_reflns_number_total 3038
_reflns_threshold_expression 'I > 2\s(I)'
_cod_data_source_file ja5b04295_si_003.cif
_cod_data_source_block sarpong104
_cod_depositor_comments
;Adding full bibliography for 4123875--4123877.cif.

The following automatic conversions were performed:

'_space_group.centring_type' value 'primitive' was replaced with the
value 'P' as specified in the replacement file
'/home/antanas/src/cod-tools/trunk/data/replacement-values/replacement_values.lst'.

Automatic conversion script
Id: cif_fix_values 5642 2017-10-24 12:04:52Z antanas 
;
_cod_database_code 4123875
_shelx_shelxl_version_number 2014/7
_shelx_space_group_comment
; 
The symmetry employed for this shelxl refinement is uniquely defined 
by the following loop, which should always be used as a source of 
symmetry information in preference to the above space-group names. 
They are only intended as comments. 
;
_shelx_estimated_absorpt_t_min 0.879
_shelx_estimated_absorpt_t_max 0.946

loop_
_space_group_symop_operation_xyz
'x, y, z'
'-x+1/2, y+1/2, -z+1/2'
'-x, -y, -z'
'x-1/2, -y-1/2, z-1/2'

loop_
_atom_site_label
_atom_site_type_symbol
_atom_site_fract_x
_atom_site_fract_y
_atom_site_fract_z
_atom_site_U_iso_or_equiv
_atom_site_adp_type
_atom_site_occupancy
_atom_site_site_symmetry_order
_atom_site_calc_flag
_atom_site_refinement_flags_posn
_atom_site_refinement_flags_adp
C1 C 0.37566(12) 0.69765(18) 0.70362(10) 0.0199(3) Uani 1 1 d . .
H1A H 0.3799 0.6161 0.6583 0.024 Uiso 1 1 calc R U
H1B H 0.3423 0.6457 0.7505 0.024 Uiso 1 1 calc R U
C2 C 0.48735(12) 0.7526(2) 0.73624(10) 0.0214(3) Uani 1 1 d . .
H2 H 0.4824 0.8422 0.7780 0.026 Uiso 1 1 calc R U
C3 C 0.55034(13) 0.6128(2) 0.78020(12) 0.0304(4) Uani 1 1 d . .
H3A H 0.5403 0.6080 0.8414 0.036 Uiso 1 1 calc R U
H3B H 0.5292 0.5080 0.7534 0.036 Uiso 1 1 calc R U
C4 C 0.66351(14) 0.6545(3) 0.76740(11) 0.0339(4) Uani 1 1 d . .
H4A H 0.6930 0.7341 0.8102 0.041 Uiso 1 1 calc R U
H4B H 0.7087 0.5567 0.7715 0.041 Uiso 1 1 calc R U
C5 C 0.55988(13) 0.8079(2) 0.66748(11) 0.0283(4) Uani 1 1 d . .
H5 H 0.5754 0.9257 0.6761 0.034 Uiso 1 1 calc R U
C6 C 0.51605(12) 0.78289(19) 0.57626(10) 0.0226(3) Uani 1 1 d . .
C7 C 0.57304(14) 0.7007(2) 0.51919(12) 0.0278(4) Uani 1 1 d . .
H7 H 0.6395 0.6532 0.5384 0.033 Uiso 1 1 calc R U
C8 C 0.53320(15) 0.6879(2) 0.43418(11) 0.0295(4) Uani 1 1 d . .
H8 H 0.5732 0.6332 0.3955 0.035 Uiso 1 1 calc R U
C9 C 0.43604(14) 0.7542(2) 0.40569(11) 0.0289(4) Uani 1 1 d . .
H9 H 0.4086 0.7442 0.3477 0.035 Uiso 1 1 calc R U
C10 C 0.37860(13) 0.8356(2) 0.46271(10) 0.0241(3) Uani 1 1 d . .
H10 H 0.3117 0.8814 0.4433 0.029 Uiso 1 1 calc R U
C11 C 0.41783(12) 0.85091(19) 0.54757(10) 0.0202(3) Uani 1 1 d . .
C12 C 0.35609(12) 0.94110(19) 0.60870(10) 0.0217(3) Uani 1 1 d . .
H12A H 0.4038 1.0195 0.6408 0.026 Uiso 1 1 calc R U
H12B H 0.2987 1.0031 0.5761 0.026 Uiso 1 1 calc R U
C13 C 0.16159(11) 0.62858(18) 0.58576(9) 0.0166(3) Uani 1 1 d . .
C14 C 0.17458(11) 0.47324(19) 0.61899(9) 0.0193(3) Uani 1 1 d . .
H14 H 0.1922 0.4578 0.6783 0.023 Uiso 1 1 calc R U
C15 C 0.16165(12) 0.34143(19) 0.56512(10) 0.0219(3) Uani 1 1 d . .
H15 H 0.1704 0.2354 0.5878 0.026 Uiso 1 1 calc R U
C16 C 0.13596(12) 0.3619(2) 0.47802(10) 0.0221(3) Uani 1 1 d . .
C17 C 0.12340(12) 0.5186(2) 0.44629(10) 0.0239(3) Uani 1 1 d . .
H17 H 0.1060 0.5342 0.3870 0.029 Uiso 1 1 calc R U
C18 C 0.13574(12) 0.65220(19) 0.49916(10) 0.0214(3) Uani 1 1 d . .
H18 H 0.1267 0.7583 0.4766 0.026 Uiso 1 1 calc R U
C19 C 0.12309(14) 0.2173(2) 0.42017(12) 0.0315(4) Uani 1 1 d . .
H19A H 0.0756 0.2448 0.3693 0.047 Uiso 1 1 calc R U
H19B H 0.0928 0.1274 0.4499 0.047 Uiso 1 1 calc R U
H19C H 0.1925 0.1855 0.4035 0.047 Uiso 1 1 calc R U
N1 N 0.30877(10) 0.83382(16) 0.66974(8) 0.0180(3) Uani 1 1 d . .
O1 O 0.65701(10) 0.7209(3) 0.68500(9) 0.0565(5) Uani 1 1 d . .
O2 O 0.15041(9) 0.74593(14) 0.73551(7) 0.0235(3) Uani 1 1 d . .
O3 O 0.13172(8) 0.93506(13) 0.61339(7) 0.0240(3) Uani 1 1 d . .
S1 S 0.18110(3) 0.79574(4) 0.65492(2) 0.01721(13) Uani 1 1 d . .

loop_
_atom_site_aniso_label
_atom_site_aniso_U_11
_atom_site_aniso_U_22
_atom_site_aniso_U_33
_atom_site_aniso_U_23
_atom_site_aniso_U_13
_atom_site_aniso_U_12
C1 0.0186(7) 0.0219(8) 0.0189(7) 0.0014(6) 0.0012(6) -0.0004(6)
C2 0.0199(8) 0.0252(8) 0.0186(7) -0.0008(6) 0.0001(6) -0.0015(6)
C3 0.0225(8) 0.0323(9) 0.0350(9) 0.0069(8) -0.0028(7) 0.0010(7)
C4 0.0246(9) 0.0466(11) 0.0296(9) 0.0047(8) -0.0017(7) 0.0045(8)
C5 0.0179(8) 0.0380(10) 0.0284(9) 0.0058(7) -0.0009(6) -0.0060(7)
C6 0.0200(8) 0.0235(8) 0.0247(8) 0.0047(6) 0.0044(6) -0.0038(6)
C7 0.0230(8) 0.0240(9) 0.0377(10) 0.0065(7) 0.0094(7) 0.0006(6)
C8 0.0358(10) 0.0212(8) 0.0344(9) -0.0043(7) 0.0174(8) -0.0036(7)
C9 0.0340(9) 0.0306(9) 0.0225(8) -0.0019(7) 0.0053(7) -0.0089(8)
C10 0.0237(8) 0.0251(8) 0.0234(8) 0.0027(6) 0.0022(6) -0.0025(7)
C11 0.0209(7) 0.0181(7) 0.0220(7) 0.0027(6) 0.0038(6) -0.0038(6)
C12 0.0215(7) 0.0183(7) 0.0257(8) 0.0021(6) 0.0036(6) -0.0024(6)
C13 0.0140(6) 0.0169(7) 0.0183(7) -0.0032(6) -0.0001(5) -0.0009(5)
C14 0.0167(7) 0.0213(8) 0.0197(7) 0.0017(6) 0.0002(5) -0.0003(6)
C15 0.0184(7) 0.0172(7) 0.0302(8) -0.0001(6) 0.0030(6) -0.0001(6)
C16 0.0139(7) 0.0255(8) 0.0273(8) -0.0079(7) 0.0042(6) -0.0039(6)
C17 0.0209(8) 0.0320(9) 0.0179(7) -0.0022(6) -0.0017(6) -0.0033(7)
C18 0.0207(7) 0.0211(8) 0.0216(8) 0.0034(6) -0.0022(6) -0.0006(6)
C19 0.0260(9) 0.0329(10) 0.0363(10) -0.0162(8) 0.0071(7) -0.0071(7)
N1 0.0165(6) 0.0189(6) 0.0185(6) -0.0015(5) 0.0010(5) -0.0020(5)
O1 0.0184(6) 0.1168(15) 0.0347(8) 0.0268(9) 0.0043(6) 0.0147(8)
O2 0.0230(6) 0.0276(6) 0.0208(6) -0.0047(5) 0.0066(4) -0.0029(5)
O3 0.0212(5) 0.0172(5) 0.0332(6) -0.0017(4) 0.0005(5) 0.0028(4)
S1 0.0158(2) 0.0164(2) 0.0194(2) -0.00294(13) 0.00154(14) -0.00006(12)

loop_
_atom_type_symbol
_atom_type_description
_atom_type_scat_dispersion_real
_atom_type_scat_dispersion_imag
_atom_type_scat_source
C C 0.0181 0.0091 'International Tables Vol C Tables 4.2.6.8 and 6.1.1.4'
H H 0.0000 0.0000 'International Tables Vol C Tables 4.2.6.8 and 6.1.1.4'
N N 0.0311 0.0180 'International Tables Vol C Tables 4.2.6.8 and 6.1.1.4'
O O 0.0492 0.0322 'International Tables Vol C Tables 4.2.6.8 and 6.1.1.4'
S S 0.3331 0.5567 'International Tables Vol C Tables 4.2.6.8 and 6.1.1.4'

loop_
_geom_angle_atom_site_label_1
_geom_angle_atom_site_label_2
_geom_angle_atom_site_label_3
_geom_angle
N1 C1 C2 111.94(13)
N1 C1 H1A 109.2
C2 C1 H1A 109.2
N1 C1 H1B 109.2
C2 C1 H1B 109.2
H1A C1 H1B 107.9
C1 C2 C3 110.55(13)
C1 C2 C5 116.35(13)
C3 C2 C5 102.75(13)
C1 C2 H2 109.0
C3 C2 H2 109.0
C5 C2 H2 109.0
C4 C3 C2 102.97(14)
C4 C3 H3A 111.2
C2 C3 H3A 111.2
C4 C3 H3B 111.2
C2 C3 H3B 111.2
H3A C3 H3B 109.1
O1 C4 C3 104.41(14)
O1 C4 H4A 110.9
C3 C4 H4A 110.9
O1 C4 H4B 110.9
C3 C4 H4B 110.9
H4A C4 H4B 108.9
O1 C5 C6 109.95(15)
O1 C5 C2 105.95(13)
C6 C5 C2 116.23(13)
O1 C5 H5 108.1
C6 C5 H5 108.1
C2 C5 H5 108.1
C7 C6 C11 119.39(15)
C7 C6 C5 121.66(15)
C11 C6 C5 118.88(15)
C8 C7 C6 120.31(16)
C8 C7 H7 119.8
C6 C7 H7 119.8
C9 C8 C7 120.49(16)
C9 C8 H8 119.8
C7 C8 H8 119.8
C8 C9 C10 119.33(16)
C8 C9 H9 120.3
C10 C9 H9 120.3
C11 C10 C9 120.85(16)
C11 C10 H10 119.6
C9 C10 H10 119.6
C10 C11 C6 119.63(15)
C10 C11 C12 120.63(14)
C6 C11 C12 119.73(14)
N1 C12 C11 113.28(12)
N1 C12 H12A 108.9
C11 C12 H12A 108.9
N1 C12 H12B 108.9
C11 C12 H12B 108.9
H12A C12 H12B 107.7
C18 C13 C14 120.61(14)
C18 C13 S1 120.34(12)
C14 C13 S1 119.04(11)
C15 C14 C13 119.53(14)
C15 C14 H14 120.2
C13 C14 H14 120.2
C14 C15 C16 120.96(15)
C14 C15 H15 119.5
C16 C15 H15 119.5
C17 C16 C15 118.43(14)
C17 C16 C19 121.26(15)
C15 C16 C19 120.31(15)
C18 C17 C16 121.52(14)
C18 C17 H17 119.2
C16 C17 H17 119.2
C17 C18 C13 118.95(14)
C17 C18 H18 120.5
C13 C18 H18 120.5
C16 C19 H19A 109.5
C16 C19 H19B 109.5
H19A C19 H19B 109.5
C16 C19 H19C 109.5
H19A C19 H19C 109.5
H19B C19 H19C 109.5
C1 N1 C12 115.90(12)
C1 N1 S1 115.20(10)
C12 N1 S1 118.77(10)
C4 O1 C5 109.98(13)
O2 S1 O3 119.48(7)
O2 S1 N1 106.46(6)
O3 S1 N1 106.70(7)
O2 S1 C13 107.08(7)
O3 S1 C13 108.55(7)
N1 S1 C13 108.13(7)

loop_
_geom_bond_atom_site_label_1
_geom_bond_atom_site_label_2
_geom_bond_distance
C1 N1 1.4763(19)
C1 C2 1.524(2)
C1 H1A 0.9900
C1 H1B 0.9900
C2 C3 1.530(2)
C2 C5 1.565(2)
C2 H2 1.0000
C3 C4 1.509(2)
C3 H3A 0.9900
C3 H3B 0.9900
C4 O1 1.409(2)
C4 H4A 0.9900
C4 H4B 0.9900
C5 O1 1.428(2)
C5 C6 1.506(2)
C5 H5 1.0000
C6 C7 1.391(2)
C6 C11 1.398(2)
C7 C8 1.391(3)
C7 H7 0.9500
C8 C9 1.380(3)
C8 H8 0.9500
C9 C10 1.391(2)
C9 H9 0.9500
C10 C11 1.388(2)
C10 H10 0.9500
C11 C12 1.504(2)
C12 N1 1.4837(19)
C12 H12A 0.9900
C12 H12B 0.9900
C13 C18 1.389(2)
C13 C14 1.391(2)
C13 S1 1.7646(15)
C14 C15 1.383(2)
C14 H14 0.9500
C15 C16 1.393(2)
C15 H15 0.9500
C16 C17 1.393(2)
C16 C19 1.505(2)
C17 C18 1.385(2)
C17 H17 0.9500
C18 H18 0.9500
C19 H19A 0.9800
C19 H19B 0.9800
C19 H19C 0.9800
N1 S1 1.6411(12)
O2 S1 1.4323(11)
O3 S1 1.4372(11)
